data_7246371
loop_
_publ_author_name
'Barton, Benita'
'Caira, Mino R.'
'Senekal, Ulrich'
'Hosten, Eric C.'

_publ_section_title
;
 Complementary host behaviour of three anthracenyl-derived roof-shaped
 compounds in mixed pyridines
;
_journal_issue 12
_journal_name_full CrystEngComm
_journal_page_first 1740
_journal_page_last 1754
_journal_paper_doi 10.1039/D3CE00080J
_journal_volume 25
_journal_year 2023
_chemical_formula_moiety 'C42 H30 Cl4 O2, C6 H7 N'
_chemical_formula_sum 'C48 H37 Cl4 N O2'
_chemical_formula_weight 801.58
_chemical_name_common none
_chemical_name_systematic
'1,1,1',1'-tetrakis(p-Chlorophenyl)-(9,10-ethanoanthracene-trans-11,12-diyl)dimethanol 2-methylpyridine clathrate''
_chemical_temperature_decomposition 427
_space_group_crystal_system orthorhombic
_space_group_IT_number 70
_space_group_name_Hall '-F 2uv 2vw'
_space_group_name_H-M_alt 'F d d d :2'
_atom_sites_solution_hydrogens mixed
_atom_sites_solution_primary direct
_atom_sites_solution_secondary difmap
_audit_creation_method SHELXL-2018/3
_audit_update_record
;
2023-01-12 deposited with the CCDC.	2023-02-28 downloaded from the CCDC.
;
_cell_angle_alpha 90
_cell_angle_beta 90
_cell_angle_gamma 90
_cell_formula_units_Z 16
_cell_length_a 15.5845(13)
_cell_length_b 24.9973(19)
_cell_length_c 40.030(4)
_cell_measurement_reflns_used 9982
_cell_measurement_temperature 173(2)
_cell_measurement_theta_max 28.13
_cell_measurement_theta_min 2.17
_cell_volume 15595(2)
_computing_cell_refinement 'SAINT V8.40A, Bruker AXS Inc.: Madison (WI), USA.'
_computing_data_collection 'Apex3 v2019.1-0, Bruker (2019).'
_computing_data_reduction 'SAINT V8.40A, Bruker AXS Inc.: Madison (WI), USA.'
_computing_molecular_graphics 'POV-Ray in interface X-Seed (LJ Barbour, 1999)'
_computing_publication_material 'PLATON (Spek, 1990)'
_computing_structure_refinement 'SHELXL-2018/3 (Sheldrick, 2018)'
_computing_structure_solution 'SHELXS-Version 2018/3 (Sheldrick, 2018)'
_diffrn_ambient_temperature 173(2)
_diffrn_detector_area_resol_mean n/a
_diffrn_measured_fraction_theta_full 0.996
_diffrn_measured_fraction_theta_max 0.993
_diffrn_measurement_device_type 'Bruker D8 VENTURE SCXRD diffractometer'
_diffrn_measurement_method 'omega-and phi-scans, width 1.0 deg.'
_diffrn_radiation_type MoK\a
_diffrn_radiation_wavelength 0.71073
_diffrn_reflns_av_R_equivalents 0.1041
_diffrn_reflns_av_unetI/netI 0.0170
_diffrn_reflns_Laue_measured_fraction_full 0.996
_diffrn_reflns_Laue_measured_fraction_max 0.993
_diffrn_reflns_limit_h_max 20
_diffrn_reflns_limit_h_min -20
_diffrn_reflns_limit_k_max 33
_diffrn_reflns_limit_k_min -33
_diffrn_reflns_limit_l_max 53
_diffrn_reflns_limit_l_min -53
_diffrn_reflns_number 287793
_diffrn_reflns_point_group_measured_fraction_full 0.996
_diffrn_reflns_point_group_measured_fraction_max 0.993
_diffrn_reflns_theta_full 25.242
_diffrn_reflns_theta_max 28.404
_diffrn_reflns_theta_min 2.035
_diffrn_source 'sealed tube'
_exptl_absorpt_coefficient_mu 0.346
_exptl_absorpt_correction_T_max 0.6875
_exptl_absorpt_correction_T_min 0.6509
_exptl_absorpt_correction_type multi-scan
_exptl_absorpt_process_details
;
 SADABS 2016/2: Krause, L., Herbst-Irmer, R., Sheldrick G.M. & Stalke D.,
 J. Appl. Cryst. 48 (2015) 3-10
;
_exptl_crystal_colour colourless
_exptl_crystal_density_diffrn 1.366
_exptl_crystal_description plate
_exptl_crystal_F_000 6656
_exptl_crystal_recrystallization_method 'Re-crystallisation from solvent: 2-methylpyridine'
_exptl_crystal_size_max 0.140
_exptl_crystal_size_mid 0.130
_exptl_crystal_size_min 0.050
_refine_diff_density_max 0.834
_refine_diff_density_min -0.448
_refine_diff_density_rms 0.056
_refine_ls_extinction_method none
_refine_ls_goodness_of_fit_ref 1.117
_refine_ls_hydrogen_treatment mixed
_refine_ls_matrix_type full
_refine_ls_number_parameters 254
_refine_ls_number_reflns 4876
_refine_ls_number_restraints 2
_refine_ls_restrained_S_all 1.117
_refine_ls_R_factor_all 0.0570
_refine_ls_R_factor_gt 0.0515
_refine_ls_shift/su_max 0.011
_refine_ls_shift/su_mean 0.000
_refine_ls_structure_factor_coef Fsqd
_refine_ls_weighting_details 'w=1/[\s^2^(Fo^2^)+(0.0424P)^2^+61.0605P] where P=(Fo^2^+2Fc^2^)/3'
_refine_ls_weighting_scheme calc
_refine_ls_wR_factor_gt 0.1252
_refine_ls_wR_factor_ref 0.1290
_reflns_Friedel_coverage 0.000
_reflns_number_gt 4385
_reflns_number_total 4876
_reflns_threshold_expression 'I > 2\s(I)'
_cod_data_source_file d3ce00080j2.cif
_cod_data_source_block 42MPYRF
_cod_depositor_comments
;
The following automatic conversions were performed:

data name '_chemical_melting_point' was changed to
'_chemical_temperature_decomposition' since the value had been
'decomp. at 427 K'. The value 'decomp. at 427 K' was changed to
'427'.

Automatic conversion script
Id: cif_fix_values 7556 2019-12-06 15:28:31Z antanas 

 Adding full bibliography for 7246364--7246371.cif.
;
_cod_original_sg_symbol_H-M 'F d d d'
_cod_database_code 7246371
_shelx_shelxl_version_number 2018/3
_shelx_space_group_comment
;
The symmetry employed for this shelxl refinement is uniquely defined
by the following loop, which should always be used as a source of
symmetry information in preference to the above space-group names.
They are only intended as comments.
;
_shelx_estimated_absorpt_t_min 0.953
_shelx_estimated_absorpt_t_max 0.983

loop_
_space_group_symop_operation_xyz
'x, y, z'
'-x+1/4, -y+1/4, z'
'x, -y+1/4, -z+1/4'
'-x+1/4, y, -z+1/4'
'x, y+1/2, z+1/2'
'-x+1/4, -y+3/4, z+1/2'
'x, -y+3/4, -z+3/4'
'-x+1/4, y+1/2, -z+3/4'
'x+1/2, y, z+1/2'
'-x+3/4, -y+1/4, z+1/2'
'x+1/2, -y+1/4, -z+3/4'
'-x+3/4, y, -z+3/4'
'x+1/2, y+1/2, z'
'-x+3/4, -y+3/4, z'
'x+1/2, -y+3/4, -z+1/4'
'-x+3/4, y+1/2, -z+1/4'
'-x, -y, -z'
'x-1/4, y-1/4, -z'
'-x, y-1/4, z-1/4'
'x-1/4, -y, z-1/4'
'-x, -y+1/2, -z+1/2'
'x-1/4, y+1/4, -z+1/2'
'-x, y+1/4, z+1/4'
'x-1/4, -y+1/2, z+1/4'
'-x+1/2, -y, -z+1/2'
'x+1/4, y-1/4, -z+1/2'
'-x+1/2, y-1/4, z+1/4'
'x+1/4, -y, z+1/4'
'-x+1/2, -y+1/2, -z'
'x+1/4, y+1/4, -z'
'-x+1/2, y+1/4, z-1/4'
'x+1/4, -y+1/2, z-1/4'

loop_
_atom_site_label
_atom_site_type_symbol
_atom_site_fract_x
_atom_site_fract_y
_atom_site_fract_z
_atom_site_U_iso_or_equiv
_atom_site_adp_type
_atom_site_occupancy
_atom_site_site_symmetry_order
_atom_site_calc_flag
_atom_site_refinement_flags_posn
_atom_site_refinement_flags_adp
_atom_site_refinement_flags_occupancy
_atom_site_disorder_assembly
_atom_site_disorder_group
Cl1 Cl 0.53528(4) 0.32432(2) 0.82791(2) 0.04561(16) Uani 1 1 d . . . . .
O1 O 0.47528(8) 0.58788(5) 0.84240(3) 0.0284(3) Uani 1 1 d . . . . .
H1 H 0.466803 0.587638 0.822185 0.034 Uiso 1 1 calc R U . . .
C1 C 0.70800(14) 0.60334(9) 0.77574(5) 0.0381(5) Uani 1 1 d . . . . .
Cl2 Cl 0.58392(4) 0.55579(2) 1.00029(2) 0.04483(16) Uani 1 1 d . . . . .
C2 C 0.78091(16) 0.58040(11) 0.76194(6) 0.0475(6) Uani 1 1 d . . . . .
H2 H 0.789462 0.543602 0.762781 0.057 Uiso 1 1 calc R U . . .
C3 C 0.84154(17) 0.61407(13) 0.74665(6) 0.0562(7) Uani 1 1 d . . . . .
H3 H 0.890784 0.599368 0.737270 0.067 Uiso 1 1 calc R U . . .
C4 C 0.82897(17) 0.66851(12) 0.74538(6) 0.0548(7) Uani 1 1 d . . . . .
H4 H 0.869507 0.690108 0.734947 0.066 Uiso 1 1 calc R U . . .
C5 C 0.75640(16) 0.69163(11) 0.75950(5) 0.0460(6) Uani 1 1 d . . . . .
H5 H 0.748220 0.728463 0.758687 0.055 Uiso 1 1 calc R U . . .
C6 C 0.69608(14) 0.65863(9) 0.77490(5) 0.0377(5) Uani 1 1 d . . . . .
C7 C 0.63487(13) 0.57367(8) 0.79242(5) 0.0339(4) Uani 1 1 d . . . . .
H7 H 0.642626 0.534815 0.791143 0.041 Uiso 1 1 calc R U . . .
C8 C 0.63003(12) 0.59372(7) 0.82987(4) 0.0259(3) Uani 1 1 d . . . . .
H8 H 0.684690 0.585029 0.840692 0.031 Uiso 1 1 calc R U . . .
C9 C 0.55676(11) 0.56404(7) 0.84941(4) 0.0243(3) Uani 1 1 d . . . . .
C10 C 0.55379(11) 0.50379(7) 0.84120(4) 0.0263(3) Uani 1 1 d . . . . .
C11 C 0.62673(12) 0.47174(8) 0.84330(5) 0.0313(4) Uani 1 1 d . . . . .
H11 H 0.679532 0.487504 0.847802 0.038 Uiso 1 1 calc R U . . .
C12 C 0.62215(14) 0.41664(8) 0.83878(5) 0.0339(4) Uani 1 1 d . . . . .
H12 H 0.671352 0.395705 0.840120 0.041 Uiso 1 1 calc R U . . .
C13 C 0.54335(15) 0.39347(8) 0.83226(5) 0.0353(4) Uani 1 1 d . . . . .
C14 C 0.47124(16) 0.42435(9) 0.82943(7) 0.0468(6) Uani 1 1 d . . . . .
H14 H 0.418852 0.408493 0.824359 0.056 Uiso 1 1 calc R U . . .
C15 C 0.47607(13) 0.47936(8) 0.83413(6) 0.0389(5) Uani 1 1 d . . . . .
H15 H 0.426600 0.499997 0.832496 0.047 Uiso 1 1 calc R U . . .
C16 C 0.56620(11) 0.56596(7) 0.88752(4) 0.0242(3) Uani 1 1 d . . . . .
C17 C 0.49275(12) 0.56800(8) 0.90734(5) 0.0300(4) Uani 1 1 d . . . . .
H17 H 0.439301 0.571733 0.897271 0.036 Uiso 1 1 calc R U . . .
C18 C 0.49822(13) 0.56452(8) 0.94193(5) 0.0335(4) Uani 1 1 d . . . . .
H18 H 0.448758 0.565850 0.954894 0.040 Uiso 1 1 calc R U . . .
C19 C 0.57743(13) 0.55909(7) 0.95690(5) 0.0312(4) Uani 1 1 d . . . . .
C20 C 0.65122(13) 0.55673(7) 0.93795(5) 0.0309(4) Uani 1 1 d . . . . .
H20 H 0.704409 0.552966 0.948215 0.037 Uiso 1 1 calc R U . . .
C21 C 0.64539(11) 0.56004(7) 0.90338(5) 0.0281(4) Uani 1 1 d . . . . .
H21 H 0.695115 0.558269 0.890589 0.034 Uiso 1 1 calc R U . . .
N22 N 0.625000 0.69411(17) 0.625000 0.0934(14) Uani 1 2 d S T P . .
C23 C 0.6246(3) 0.72172(15) 0.65413(7) 0.0976(13) Uani 1 1 d D . . . .
C24 C 0.6241(2) 0.77697(19) 0.65502(12) 0.0942(13) Uani 1 1 d . . . . .
H24 H 0.623085 0.796503 0.674794 0.113 Uiso 1 1 calc R U . . .
C25 C 0.625000 0.7996(2) 0.625000 0.0821(16) Uani 1 2 d S T P . .
H25 H 0.625003 0.836779 0.625000 0.099 Uiso 1 2 calc R U P . .
C26 C 0.6242(8) 0.68665(17) 0.68239(11) 0.134(4) Uiso 0.5 1 d D . P . .
H26A H 0.581232 0.698206 0.697995 0.200 Uiso 0.5 1 calc R U P . .
H26B H 0.679459 0.687335 0.692975 0.200 Uiso 0.5 1 calc R U P . .
H26C H 0.611571 0.650883 0.675172 0.200 Uiso 0.5 1 calc R U P . .
H23 H 0.626(3) 0.70171(14) 0.67371(7) 0.160 Uiso 0.5 1 d D U P . .

loop_
_atom_site_aniso_label
_atom_site_aniso_U_11
_atom_site_aniso_U_22
_atom_site_aniso_U_33
_atom_site_aniso_U_23
_atom_site_aniso_U_13
_atom_site_aniso_U_12
Cl1 0.0731(4) 0.0260(2) 0.0378(3) -0.00315(19) -0.0042(2) -0.0075(2)
O1 0.0244(6) 0.0319(7) 0.0289(6) 0.0037(5) -0.0022(5) -0.0028(5)
C1 0.0413(11) 0.0497(12) 0.0234(8) -0.0060(8) 0.0048(8) -0.0215(9)
Cl2 0.0630(4) 0.0459(3) 0.0256(2) 0.0022(2) -0.0014(2) -0.0034(3)
C2 0.0490(13) 0.0612(15) 0.0324(10) -0.0138(10) 0.0116(9) -0.0184(11)
C3 0.0487(14) 0.087(2) 0.0331(11) -0.0155(12) 0.0156(10) -0.0269(14)
C4 0.0528(14) 0.0807(19) 0.0308(11) -0.0042(11) 0.0108(10) -0.0381(14)
C5 0.0525(13) 0.0572(14) 0.0284(9) 0.0030(9) 0.0018(9) -0.0299(11)
C6 0.0414(11) 0.0491(12) 0.0227(8) 0.0006(8) 0.0002(8) -0.0223(9)
C7 0.0388(10) 0.0358(10) 0.0271(9) -0.0049(7) 0.0052(8) -0.0163(8)
C8 0.0262(8) 0.0279(8) 0.0237(8) -0.0018(6) 0.0018(6) -0.0088(7)
C9 0.0206(7) 0.0251(8) 0.0272(8) 0.0010(6) -0.0003(6) -0.0058(6)
C10 0.0261(8) 0.0267(8) 0.0260(8) 0.0003(6) 0.0003(6) -0.0066(7)
C11 0.0266(9) 0.0323(9) 0.0351(9) -0.0042(7) 0.0028(7) -0.0048(7)
C12 0.0381(10) 0.0317(9) 0.0319(9) -0.0034(7) 0.0060(8) 0.0010(8)
C13 0.0519(12) 0.0260(9) 0.0282(9) -0.0015(7) -0.0015(8) -0.0084(8)
C14 0.0417(12) 0.0312(10) 0.0676(15) 0.0037(10) -0.0176(11) -0.0157(9)
C15 0.0293(10) 0.0300(10) 0.0574(13) 0.0036(9) -0.0101(9) -0.0071(8)
C16 0.0241(8) 0.0205(7) 0.0280(8) 0.0003(6) 0.0011(6) -0.0042(6)
C17 0.0245(8) 0.0340(9) 0.0315(9) 0.0008(7) 0.0024(7) -0.0034(7)
C18 0.0329(10) 0.0368(10) 0.0308(9) 0.0003(8) 0.0073(7) -0.0038(8)
C19 0.0422(11) 0.0264(9) 0.0249(8) 0.0006(7) 0.0002(7) -0.0051(8)
C20 0.0323(9) 0.0278(9) 0.0328(9) 0.0002(7) -0.0051(7) -0.0017(7)
C21 0.0237(8) 0.0294(9) 0.0310(9) -0.0003(7) 0.0009(7) -0.0014(7)
N22 0.118(4) 0.057(2) 0.105(4) 0.000 -0.009(3) 0.000
C23 0.073(2) 0.101(3) 0.119(4) -0.013(3) -0.002(2) -0.003(2)
C24 0.0463(17) 0.109(3) 0.128(4) -0.042(3) 0.002(2) -0.006(2)
C25 0.038(2) 0.074(3) 0.134(5) 0.000 -0.002(3) 0.000

loop_
_atom_type_symbol
_atom_type_description
_atom_type_scat_dispersion_real
_atom_type_scat_dispersion_imag
_atom_type_scat_source
C C 0.0033 0.0016 'International Tables Vol C Tables 4.2.6.8 and 6.1.1.4'
H H 0.0000 0.0000 'International Tables Vol C Tables 4.2.6.8 and 6.1.1.4'
N N 0.0061 0.0033 'International Tables Vol C Tables 4.2.6.8 and 6.1.1.4'
O O 0.0106 0.0060 'International Tables Vol C Tables 4.2.6.8 and 6.1.1.4'
Cl Cl 0.1484 0.1585 'International Tables Vol C Tables 4.2.6.8 and 6.1.1.4'

loop_
_geom_angle_atom_site_label_1
_geom_angle_atom_site_label_2
_geom_angle_atom_site_label_3
_geom_angle
_geom_angle_site_symmetry_1
_geom_angle_site_symmetry_3
_geom_angle_publ_flag
C9 O1 H1 109.5 . . ?
C2 C1 C6 120.6(2) . . ?
C2 C1 C7 126.1(2) . . ?
C6 C1 C7 113.3(2) . . ?
C1 C2 C3 118.4(3) . . ?
C1 C2 H2 120.8 . . ?
C3 C2 H2 120.8 . . ?
C4 C3 C2 120.8(3) . . ?
C4 C3 H3 119.6 . . ?
C2 C3 H3 119.6 . . ?
C3 C4 C5 120.8(2) . . ?
C3 C4 H4 119.6 . . ?
C5 C4 H4 119.6 . . ?
C4 C5 C6 118.8(2) . . ?
C4 C5 H5 120.6 . . ?
C6 C5 H5 120.6 . . ?
C5 C6 C1 120.5(2) . . ?
C5 C6 C7 126.5(2) . 2_665 ?
C1 C6 C7 112.99(17) . 2_665 ?
C6 C7 C1 106.28(17) 2_665 . ?
C6 C7 C8 107.90(17) 2_665 . ?
C1 C7 C8 107.36(15) . . ?
C6 C7 H7 111.7 2_665 . ?
C1 C7 H7 111.7 . . ?
C8 C7 H7 111.7 . . ?
C9 C8 C8 113.42(17) . 2_665 ?
C9 C8 C7 110.90(14) . . ?
C8 C8 C7 108.66(10) 2_665 . ?
C9 C8 H8 107.9 . . ?
C8 C8 H8 107.9 2_665 . ?
C7 C8 H8 107.9 . . ?
O1 C9 C16 105.50(14) . . ?
O1 C9 C10 109.78(13) . . ?
C16 C9 C10 104.20(14) . . ?
O1 C9 C8 110.55(14) . . ?
C16 C9 C8 114.27(14) . . ?
C10 C9 C8 112.15(14) . . ?
C15 C10 C11 118.17(18) . . ?
C15 C10 C9 120.01(17) . . ?
C11 C10 C9 121.61(16) . . ?
C12 C11 C10 121.30(18) . . ?
C12 C11 H11 119.3 . . ?
C10 C11 H11 119.3 . . ?
C13 C12 C11 119.02(19) . . ?
C13 C12 H12 120.5 . . ?
C11 C12 H12 120.5 . . ?
C14 C13 C12 120.58(18) . . ?
C14 C13 Cl1 119.49(16) . . ?
C12 C13 Cl1 119.92(17) . . ?
C13 C14 C15 120.2(2) . . ?
C13 C14 H14 119.9 . . ?
C15 C14 H14 119.9 . . ?
C10 C15 C14 120.7(2) . . ?
C10 C15 H15 119.6 . . ?
C14 C15 H15 119.6 . . ?
C17 C16 C21 118.11(17) . . ?
C17 C16 C9 119.25(16) . . ?
C21 C16 C9 122.29(16) . . ?
C18 C17 C16 120.95(18) . . ?
C18 C17 H17 119.5 . . ?
C16 C17 H17 119.5 . . ?
C19 C18 C17 119.61(18) . . ?
C19 C18 H18 120.2 . . ?
C17 C18 H18 120.2 . . ?
C20 C19 C18 120.78(17) . . ?
C20 C19 Cl2 119.87(16) . . ?
C18 C19 Cl2 119.34(15) . . ?
C19 C20 C21 119.39(18) . . ?
C19 C20 H20 120.3 . . ?
C21 C20 H20 120.3 . . ?
C20 C21 C16 121.15(17) . . ?
C20 C21 H21 119.4 . . ?
C16 C21 H21 119.4 . . ?
C23 N22 C23 118.8(4) 4_656 . ?
N22 C23 C24 122.1(3) . . ?
N22 C23 C26 111.6(4) . . ?
C24 C23 C26 126.3(4) . . ?
N22 C23 H23 116.8(4) . . ?
C24 C23 H23 121.1(5) . . ?
C25 C24 C23 113.7(4) . . ?
C25 C24 H24 123.2 . . ?
C23 C24 H24 123.2 . . ?
C24 C25 C24 129.6(6) . 4_656 ?
C24 C25 H25 115.2 . . ?
C24 C25 H25 115.2 4_656 . ?
C23 C26 H26A 109.5 . . ?
C23 C26 H26B 109.5 . . ?
H26A C26 H26B 109.5 . . ?
C23 C26 H26C 109.5 . . ?
H26A C26 H26C 109.5 . . ?
H26B C26 H26C 109.5 . . ?
H26A C26 H23 104.7 . . ?
H26B C26 H23 104.0 . . ?
H26C C26 H23 119.3 . . ?

loop_
_geom_bond_atom_site_label_1
_geom_bond_atom_site_label_2
_geom_bond_distance
_geom_bond_site_symmetry_2
_geom_bond_publ_flag
Cl1 C13 1.742(2) . ?
O1 C9 1.430(2) . ?
O1 H1 0.8200 . ?
C1 C2 1.388(3) . ?
C1 C6 1.395(3) . ?
C1 C7 1.515(3) . ?
Cl2 C19 1.7421(19) . ?
C2 C3 1.406(3) . ?
C2 H2 0.9300 . ?
C3 C4 1.376(4) . ?
C3 H3 0.9300 . ?
C4 C5 1.390(4) . ?
C4 H4 0.9300 . ?
C5 C6 1.394(3) . ?
C5 H5 0.9300 . ?
C6 C7 1.510(3) 2_665 ?
C7 C8 1.582(2) . ?
C7 H7 0.9800 . ?
C8 C9 1.570(2) . ?
C8 C8 1.572(4) 2_665 ?
C8 H8 0.9800 . ?
C9 C16 1.534(2) . ?
C9 C10 1.542(2) . ?
C10 C15 1.386(3) . ?
C10 C11 1.393(3) . ?
C11 C12 1.391(3) . ?
C11 H11 0.9300 . ?
C12 C13 1.383(3) . ?
C12 H12 0.9300 . ?
C13 C14 1.368(3) . ?
C14 C15 1.390(3) . ?
C14 H14 0.9300 . ?
C15 H15 0.9300 . ?
C16 C17 1.394(2) . ?
C16 C21 1.396(2) . ?
C17 C18 1.390(3) . ?
C17 H17 0.9300 . ?
C18 C19 1.379(3) . ?
C18 H18 0.9300 . ?
C19 C20 1.379(3) . ?
C20 C21 1.389(3) . ?
C20 H20 0.9300 . ?
C21 H21 0.9300 . ?
N22 C23 1.355(4) 4_656 ?
N22 C23 1.355(4) . ?
C23 C24 1.382(6) . ?
C23 C26 1.431(4) . ?
C23 H23 0.93000(14) . ?
C24 C25 1.328(5) . ?
C24 H24 0.9300 . ?
C25 H25 0.9300 . ?
C26 H26A 0.9600 . ?
C26 H26B 0.9600 . ?
C26 H26C 0.9600 . ?
C26 H23 0.5130(5) . ?

loop_
_geom_hbond_atom_site_label_D
_geom_hbond_atom_site_label_H
_geom_hbond_atom_site_label_A
_geom_hbond_distance_DH
_geom_hbond_distance_HA
_geom_hbond_distance_DA
_geom_hbond_angle_DHA
_geom_hbond_site_symmetry_A
_geom_hbond_publ_flag
C8 H8 O1 0.98 2.38 2.874(2) 110.2 2_665 yes

loop_
_geom_torsion_atom_site_label_1
_geom_torsion_atom_site_label_2
_geom_torsion_atom_site_label_3
_geom_torsion_atom_site_label_4
_geom_torsion
_geom_torsion_site_symmetry_1
_geom_torsion_site_symmetry_2
_geom_torsion_site_symmetry_3
_geom_torsion_site_symmetry_4
_geom_torsion_publ_flag
C6 C1 C2 C3 -1.1(3) . . . . ?
C7 C1 C2 C3 178.4(2) . . . . ?
C1 C2 C3 C4 0.0(4) . . . . ?
C2 C3 C4 C5 0.7(4) . . . . ?
C3 C4 C5 C6 -0.3(3) . . . . ?
C4 C5 C6 C1 -0.8(3) . . . . ?
C4 C5 C6 C7 178.0(2) . . . 2_665 ?
C2 C1 C6 C5 1.5(3) . . . . ?
C7 C1 C6 C5 -178.08(18) . . . . ?
C2 C1 C6 C7 -177.49(19) . . . 2_665 ?
C7 C1 C6 C7 3.0(2) . . . 2_665 ?
C2 C1 C7 C6 -126.0(2) . . . 2_665 ?
C6 C1 C7 C6 53.55(19) . . . 2_665 ?
C2 C1 C7 C8 118.8(2) . . . . ?
C6 C1 C7 C8 -61.7(2) . . . . ?
C6 C7 C8 C9 66.99(19) 2_665 . . . ?
C1 C7 C8 C9 -178.83(17) . . . . ?
C6 C7 C8 C8 -58.3(2) 2_665 . . 2_665 ?
C1 C7 C8 C8 55.9(2) . . . 2_665 ?
C8 C8 C9 O1 41.59(17) 2_665 . . . ?
C7 C8 C9 O1 -81.00(18) . . . . ?
C8 C8 C9 C16 -77.23(18) 2_665 . . . ?
C7 C8 C9 C16 160.17(16) . . . . ?
C8 C8 C9 C10 164.47(13) 2_665 . . . ?
C7 C8 C9 C10 41.9(2) . . . . ?
O1 C9 C10 C15 -10.3(2) . . . . ?
C16 C9 C10 C15 102.27(19) . . . . ?
C8 C9 C10 C15 -133.63(18) . . . . ?
O1 C9 C10 C11 174.96(16) . . . . ?
C16 C9 C10 C11 -72.5(2) . . . . ?
C8 C9 C10 C11 51.6(2) . . . . ?
C15 C10 C11 C12 -0.6(3) . . . . ?
C9 C10 C11 C12 174.18(17) . . . . ?
C10 C11 C12 C13 -0.3(3) . . . . ?
C11 C12 C13 C14 1.7(3) . . . . ?
C11 C12 C13 Cl1 -177.83(15) . . . . ?
C12 C13 C14 C15 -2.0(4) . . . . ?
Cl1 C13 C14 C15 177.50(19) . . . . ?
C11 C10 C15 C14 0.3(3) . . . . ?
C9 C10 C15 C14 -174.6(2) . . . . ?
C13 C14 C15 C10 1.0(4) . . . . ?
O1 C9 C16 C17 24.8(2) . . . . ?
C10 C9 C16 C17 -90.84(19) . . . . ?
C8 C9 C16 C17 146.43(17) . . . . ?
O1 C9 C16 C21 -162.17(16) . . . . ?
C10 C9 C16 C21 82.21(19) . . . . ?
C8 C9 C16 C21 -40.5(2) . . . . ?
C21 C16 C17 C18 0.3(3) . . . . ?
C9 C16 C17 C18 173.68(17) . . . . ?
C16 C17 C18 C19 0.1(3) . . . . ?
C17 C18 C19 C20 -0.4(3) . . . . ?
C17 C18 C19 Cl2 179.03(15) . . . . ?
C18 C19 C20 C21 0.2(3) . . . . ?
Cl2 C19 C20 C21 -179.25(14) . . . . ?
C19 C20 C21 C16 0.3(3) . . . . ?
C17 C16 C21 C20 -0.6(3) . . . . ?
C9 C16 C21 C20 -173.69(16) . . . . ?
C23 N22 C23 C24 0.4(3) 4_656 . . . ?
C23 N22 C23 C26 179.9(7) 4_656 . . . ?
N22 C23 C24 C25 -0.8(5) . . . . ?
C26 C23 C24 C25 179.8(7) . . . . ?
C23 C24 C25 C24 0.4(3) . . . 4_656 ?
